data_4339133
loop_
_publ_author_name
'Fedin, Matvey'
'Veber, Sergey'
'Gromov, Igor'
'Maryunina, Ksenia'
'Fokin, Sergey'
'Romanenko, Galina'
'Sagdeev, Renad'
'Ovcharenko, Victor'
'Bagryanskaya, Elena'

_publ_section_title
;
 Thermally induced spin transitions in nitroxide-copper(II)-nitroxide spin
 triads studied by EPR.
;
_journal_issue 26
_journal_name_full 'Inorganic chemistry'
_journal_page_first 11405
_journal_page_last 11415
_journal_paper_doi 10.1021/ic7014385
_journal_volume 46
_journal_year 2007
_chemical_formula_sum 'C22 H21 Cu F12 N4 O6'
_chemical_formula_weight 728.97
_chemical_name_systematic
; 
 ? 
;
_space_group_IT_number 15
_symmetry_cell_setting monoclinic
_symmetry_space_group_name_Hall '-C 2yc'
_symmetry_space_group_name_H-M 'C 1 2/c 1'
_atom_sites_solution_hydrogens geom
_atom_sites_solution_primary direct
_atom_sites_solution_secondary difmap
_audit_creation_method SHELXL-97
_cell_angle_alpha 90.00
_cell_angle_beta 123.90(3)
_cell_angle_gamma 90.00
_cell_formula_units_Z 8
_cell_length_a 30.189(6)
_cell_length_b 9.4707(19)
_cell_length_c 24.991(5)
_cell_measurement_reflns_used 5527
_cell_measurement_temperature 241(2)
_cell_measurement_theta_max 26.83
_cell_measurement_theta_min 2.31
_cell_volume 5931(3)
_computing_cell_refinement 'Bruker SMART'
_computing_data_collection 'Bruker SMART'
_computing_data_reduction 'Bruker SAINT'
_computing_molecular_graphics 'Bruker SHELXTL'
_computing_publication_material 'Bruker SHELXTL'
_computing_structure_refinement 'SHELXL-97 (Sheldrick, 1997)'
_computing_structure_solution 'SHELXS-97 (Sheldrick, 1990)'
_diffrn_ambient_temperature 241(2)
_diffrn_measured_fraction_theta_full 0.943
_diffrn_measured_fraction_theta_max 0.943
_diffrn_measurement_device_type 'CCD area detector'
_diffrn_measurement_method 'phi and omega scans'
_diffrn_radiation_monochromator graphite
_diffrn_radiation_source 'fine-focus sealed tube'
_diffrn_radiation_type MoK\a
_diffrn_radiation_wavelength 0.71073
_diffrn_reflns_av_R_equivalents 0.0214
_diffrn_reflns_av_sigmaI/netI 0.0275
_diffrn_reflns_limit_h_max 30
_diffrn_reflns_limit_h_min -38
_diffrn_reflns_limit_k_max 12
_diffrn_reflns_limit_k_min -12
_diffrn_reflns_limit_l_max 33
_diffrn_reflns_limit_l_min -22
_diffrn_reflns_number 17447
_diffrn_reflns_theta_full 28.31
_diffrn_reflns_theta_max 28.31
_diffrn_reflns_theta_min 1.63
_exptl_absorpt_coefficient_mu 0.855
_exptl_absorpt_correction_type none
_exptl_crystal_density_diffrn 1.633
_exptl_crystal_density_meas 0
_exptl_crystal_density_method 'not measured'
_exptl_crystal_F_000 2928
_refine_diff_density_max 0.533
_refine_diff_density_min -0.228
_refine_diff_density_rms 0.078
_refine_ls_extinction_coef 0.00000(14)
_refine_ls_extinction_expression Fc^*^=kFc[1+0.001xFc^2^\l^3^/sin(2\q)]^-1/4^
_refine_ls_extinction_method SHELXL
_refine_ls_goodness_of_fit_ref 1.097
_refine_ls_hydrogen_treatment mixed
_refine_ls_matrix_type full
_refine_ls_number_parameters 593
_refine_ls_number_reflns 6972
_refine_ls_number_restraints 0
_refine_ls_restrained_S_all 1.097
_refine_ls_R_factor_all 0.0556
_refine_ls_R_factor_gt 0.0445
_refine_ls_shift/su_max 12.862
_refine_ls_shift/su_mean 0.120
_refine_ls_structure_factor_coef Fsqd
_refine_ls_weighting_details 'calc w=1/[\s^2^(Fo^2^)+(0.0764P)^2^+0.6903P] where P=(Fo^2^+2Fc^2^)/3'
_refine_ls_weighting_scheme calc
_refine_ls_wR_factor_gt 0.1163
_refine_ls_wR_factor_ref 0.1264
_reflns_number_gt 5606
_reflns_number_total 6972
_reflns_threshold_expression >2sigma(I)
_cod_data_source_file ic7014385-file002.cif
_cod_data_source_block et241a
_cod_depositor_comments
;
The following automatic conversions were performed:

'_symmetry_cell_setting' value 'Monoclinic' changed to 'monoclinic'
according to
/usr/data/users/saulius/automatic-downloads/retrospective/ACS/lib/dictionaries/cif_core.dic
dictionary named 'cif_core.dic' version 2.4.2 from 2011-04-26.

Automatic conversion script
Id: cif_fix_values 2281 2013-09-26 08:29:07Z andrius 
;
_cod_original_cell_volume 5931(2)
_cod_original_sg_symbol_H-M C2/c
_cod_database_code 4339133

loop_
_symmetry_equiv_pos_as_xyz
'x, y, z'
'-x, y, -z+1/2'
'x+1/2, y+1/2, z'
'-x+1/2, y+1/2, -z+1/2'
'-x, -y, -z'
'x, -y, z-1/2'
'-x+1/2, -y+1/2, -z'
'x+1/2, -y+1/2, z-1/2'

loop_
_atom_site_label
_atom_site_type_symbol
_atom_site_fract_x
_atom_site_fract_y
_atom_site_fract_z
_atom_site_U_iso_or_equiv
_atom_site_adp_type
_atom_site_occupancy
_atom_site_symmetry_multiplicity
_atom_site_calc_flag
_atom_site_refinement_flags
Cu1 Cu 0.2500 0.7500 0.0000 0.04017(12) Uani 1 2 d S
O1 O 0.30940(6) 0.82485(15) 0.08627(7) 0.0522(3) Uani 1 1 d .
C1 C 0.36939(14) 0.9846(3) 0.16491(14) 0.0781(8) Uani 1 1 d .
F1 F 0.3976(3) 0.8834(7) 0.1988(3) 0.107(2) Uani 0.50 1 d P
F2 F 0.3410(4) 1.0228(11) 0.1890(4) 0.128(4) Uani 0.50 1 d P
F3 F 0.4004(5) 1.0830(11) 0.1746(4) 0.125(5) Uani 0.50 1 d P
F1A F 0.3582(6) 0.9444(19) 0.2019(4) 0.203(8) Uani 0.50 1 d P
F2A F 0.3809(5) 1.1187(10) 0.1728(5) 0.132(5) Uani 0.50 1 d P
F3A F 0.4166(3) 0.927(2) 0.1835(6) 0.210(6) Uani 0.50 1 d P
C2 C 0.32925(9) 0.9452(2) 0.09407(10) 0.0515(5) Uani 1 1 d .
C3 C 0.31857(11) 1.0441(3) 0.04801(12) 0.0585(6) Uani 1 1 d .
H3A H 0.3333(9) 1.134(3) 0.0599(12) 0.057(6) Uiso 1 1 d .
C4 C 0.28261(9) 1.0213(2) -0.01716(11) 0.0496(5) Uani 1 1 d .
C5 C 0.27205(14) 1.1441(3) -0.06257(14) 0.0727(8) Uani 1 1 d .
F4 F 0.2183(3) 1.1567(9) -0.1066(5) 0.0781(15) Uani 0.50 1 d P
F5 F 0.2775(4) 1.2674(8) -0.0367(5) 0.079(2) Uani 0.50 1 d P
F6 F 0.3137(5) 1.1468(10) -0.0710(6) 0.196(6) Uani 0.50 1 d P
F4A F 0.2305(6) 1.1432(12) -0.1133(6) 0.199(7) Uani 0.50 1 d P
F5A F 0.2892(4) 1.2633(9) -0.0338(5) 0.125(4) Uani 0.50 1 d P
F6A F 0.2895(4) 1.1189(10) -0.0975(3) 0.100(2) Uani 0.50 1 d P
O2 O 0.25629(6) 0.91270(14) -0.04498(7) 0.0473(3) Uani 1 1 d .
Cu2 Cu 0.0000 1.0000 0.0000 0.04484(12) Uani 1 2 d S
O3 O 0.00503(6) 0.89942(19) 0.07658(8) 0.0661(4) Uani 1 1 d .
C6 C 0.00973(17) 0.7189(5) 0.1423(2) 0.0970(10) Uani 1 1 d .
F7 F 0.0300(10) 0.819(2) 0.1908(9) 0.129(4) Uani 0.50 1 d P
F8 F 0.0269(10) 0.592(3) 0.1557(9) 0.193(8) Uani 0.50 1 d P
F9 F -0.0446(8) 0.718(2) 0.1152(9) 0.130(5) Uani 0.50 1 d P
F7A F 0.0276(12) 0.783(2) 0.1941(11) 0.157(7) Uani 0.50 1 d P
F8A F 0.0314(7) 0.592(2) 0.1708(7) 0.122(3) Uani 0.50 1 d P
F9A F -0.0376(7) 0.696(2) 0.1185(8) 0.121(5) Uani 0.50 1 d P
C7 C 0.02013(10) 0.7748(3) 0.09260(13) 0.0678(7) Uani 1 1 d .
C8 C 0.04290(11) 0.6876(3) 0.07112(16) 0.0751(8) Uani 1 1 d .
H8A H 0.0502(12) 0.599(4) 0.0843(15) 0.081(9) Uiso 1 1 d .
C9 C 0.05161(10) 0.7280(3) 0.02490(15) 0.0656(7) Uani 1 1 d .
C10 C 0.07772(18) 0.6231(3) 0.0039(3) 0.1041(13) Uani 1 1 d .
F10 F 0.0773(5) 0.4944(9) 0.0223(7) 0.108(3) Uani 0.50 1 d P
F11 F 0.1159(3) 0.6618(8) 0.0055(6) 0.120(4) Uani 0.50 1 d P
F12 F 0.0382(3) 0.6041(6) -0.0678(3) 0.125(2) Uani 0.50 1 d P
F10A F 0.1358(2) 0.6270(7) 0.0624(5) 0.155(3) Uani 0.50 1 d P
F11A F 0.0816(5) 0.6562(9) -0.0376(6) 0.160(4) Uani 0.50 1 d P
F12A F 0.0690(4) 0.4948(11) 0.0070(7) 0.116(4) Uani 0.50 1 d P
O4 O 0.04063(6) 0.84310(17) -0.00432(8) 0.0598(4) Uani 1 1 d .
O01 O 0.07024(6) 1.13491(17) 0.05495(7) 0.0582(4) Uani 1 1 d .
N1 N 0.11361(8) 1.1027(2) 0.10994(9) 0.0537(4) Uani 1 1 d .
C01 C 0.12616(10) 1.1648(3) 0.17217(11) 0.0592(6) Uani 1 1 d .
C011 C 0.14298(17) 1.3171(3) 0.17283(17) 0.0753(8) Uani 1 1 d .
H01A H 0.1111(15) 1.353(4) 0.1338(19) 0.100(11) Uiso 1 1 d .
H01B H 0.1689(13) 1.322(3) 0.1674(15) 0.076(9) Uiso 1 1 d .
H01C H 0.1463(13) 1.360(3) 0.2093(17) 0.093(10) Uiso 1 1 d .
C012 C 0.07725(14) 1.1608(4) 0.17514(17) 0.0774(8) Uani 1 1 d .
H01D H 0.051(2) 1.242(5) 0.140(3) 0.159(19) Uiso 1 1 d .
H01E H 0.0845(13) 1.194(4) 0.2122(18) 0.089(9) Uiso 1 1 d .
H01F H 0.0655(11) 1.075(4) 0.1690(15) 0.074(9) Uiso 1 1 d .
C02 C 0.17272(10) 1.0676(3) 0.22053(11) 0.0602(6) Uani 1 1 d .
C021 C 0.15463(16) 0.9307(4) 0.23463(15) 0.0765(8) Uani 1 1 d .
H02A H 0.1828(13) 0.871(3) 0.2566(16) 0.084(10) Uiso 1 1 d .
H02B H 0.1230(13) 0.885(3) 0.1912(17) 0.090(10) Uiso 1 1 d .
H02C H 0.1386(12) 0.951(4) 0.2586(17) 0.087(9) Uiso 1 1 d .
C022 C 0.21633(15) 1.1389(4) 0.28269(14) 0.0780(8) Uani 1 1 d .
H02D H 0.2411(12) 1.078(4) 0.3037(15) 0.075(10) Uiso 1 1 d .
H02E H 0.1939(14) 1.160(4) 0.3058(18) 0.112(12) Uiso 1 1 d .
H02F H 0.2327(12) 1.222(4) 0.2719(15) 0.087(10) Uiso 1 1 d .
N2 N 0.19378(8) 1.0271(2) 0.18060(9) 0.0568(5) Uani 1 1 d .
O02 O 0.23934(8) 0.9726(2) 0.20492(9) 0.0765(5) Uani 1 1 d .
C03 C 0.15569(9) 1.0380(2) 0.11695(10) 0.0518(5) Uani 1 1 d .
C04 C 0.16044(9) 0.9900(2) 0.06619(10) 0.0477(5) Uani 1 1 d .
C05 C 0.20106(9) 0.9078(2) 0.07070(11) 0.0511(5) Uani 1 1 d .
H05A H 0.2306(10) 0.872(2) 0.1079(13) 0.051(6) Uiso 1 1 d .
N3 N 0.19296(7) 0.8866(2) 0.01363(9) 0.0526(4) Uani 1 1 d .
N4 N 0.14660(7) 0.9570(2) -0.02869(8) 0.0528(4) Uani 1 1 d .
C041 C 0.12519(13) 0.9628(4) -0.09761(12) 0.0756(8) Uani 1 1 d .
H04A H 0.1460(11) 0.920(3) -0.1038(13) 0.062(8) Uiso 1 1 d .
H04B H 0.1079(12) 1.060(3) -0.1270(15) 0.082(8) Uiso 1 1 d .
C042 C 0.07210(16) 0.8991(8) -0.13757(18) 0.143(2) Uani 1 1 d .
H04C H 0.0597 0.9058 -0.1822 0.18(2) Uiso 1 1 calc R
H04D H 0.0478 0.9481 -0.1307 0.17(2) Uiso 1 1 calc R
H04E H 0.0740 0.8015 -0.1260 0.71(17) Uiso 1 1 calc R
C06 C 0.12630(10) 1.0191(2) 0.00113(11) 0.0520(5) Uani 1 1 d .
H06A H 0.0937(10) 1.071(3) -0.0244(12) 0.057(6) Uiso 1 1 d .

loop_
_atom_site_aniso_label
_atom_site_aniso_U_11
_atom_site_aniso_U_22
_atom_site_aniso_U_33
_atom_site_aniso_U_23
_atom_site_aniso_U_13
_atom_site_aniso_U_12
Cu1 0.0500(2) 0.03367(18) 0.04216(19) -0.00255(12) 0.02900(16) -0.00630(12)
O1 0.0609(8) 0.0454(8) 0.0551(8) 0.0024(6) 0.0354(7) -0.0024(6)
C1 0.086(2) 0.079(2) 0.0551(15) -0.0032(13) 0.0304(15) -0.0218(16)
F1 0.097(5) 0.109(3) 0.059(3) 0.021(2) 0.009(3) 0.002(3)
F2 0.124(4) 0.206(9) 0.062(4) -0.043(4) 0.058(3) -0.006(5)
F3 0.127(7) 0.151(9) 0.066(3) -0.006(5) 0.036(4) -0.094(7)
F1A 0.241(15) 0.301(16) 0.051(3) -0.027(7) 0.071(7) -0.181(13)
F2A 0.172(9) 0.086(3) 0.057(3) -0.027(2) 0.014(4) -0.023(4)
F3A 0.074(4) 0.331(18) 0.132(8) -0.066(9) 0.001(4) 0.038(7)
C2 0.0560(12) 0.0520(12) 0.0516(12) -0.0052(9) 0.0332(10) -0.0066(9)
C3 0.0763(15) 0.0479(12) 0.0550(13) -0.0087(10) 0.0389(12) -0.0205(11)
C4 0.0655(13) 0.0415(11) 0.0545(12) -0.0037(9) 0.0414(11) -0.0070(9)
C5 0.112(2) 0.0529(15) 0.0582(16) -0.0036(11) 0.0510(17) -0.0204(14)
F4 0.081(3) 0.062(3) 0.078(4) 0.025(2) 0.036(3) 0.013(2)
F5 0.128(4) 0.043(3) 0.105(5) 0.018(3) 0.089(4) 0.020(3)
F6 0.317(14) 0.120(6) 0.345(15) 0.133(8) 0.304(13) 0.107(8)
F4A 0.280(16) 0.104(7) 0.080(5) 0.026(4) 0.017(8) -0.071(8)
F5A 0.202(8) 0.065(5) 0.078(4) -0.013(3) 0.059(5) -0.074(5)
F6A 0.136(5) 0.124(5) 0.086(3) 0.024(3) 0.091(3) 0.002(3)
O2 0.0597(8) 0.0404(7) 0.0496(8) -0.0048(6) 0.0352(7) -0.0075(6)
Cu2 0.04221(19) 0.0449(2) 0.03914(19) 0.00424(13) 0.01758(15) 0.00234(13)
O3 0.0562(9) 0.0677(11) 0.0565(10) -0.0057(8) 0.0204(8) -0.0047(8)
C6 0.093(2) 0.112(3) 0.076(2) 0.020(2) 0.041(2) -0.002(2)
F7 0.192(11) 0.133(6) 0.088(7) -0.024(6) 0.095(8) -0.059(7)
F8 0.282(16) 0.188(12) 0.185(15) 0.134(11) 0.177(13) 0.098(10)
F9 0.089(5) 0.172(9) 0.147(8) 0.072(7) 0.077(5) 0.020(5)
F7A 0.143(9) 0.23(2) 0.080(5) 0.009(8) 0.052(5) -0.032(11)
F8A 0.152(6) 0.129(7) 0.084(4) 0.055(4) 0.064(4) 0.022(5)
F9A 0.107(9) 0.159(10) 0.105(7) -0.002(7) 0.064(6) -0.037(9)
C7 0.0507(12) 0.0710(17) 0.0573(14) 0.0091(12) 0.0151(11) -0.0056(11)
C8 0.0707(16) 0.0573(16) 0.093(2) 0.0232(15) 0.0431(15) 0.0092(13)
C9 0.0526(12) 0.0462(13) 0.0884(19) 0.0033(12) 0.0334(13) -0.0024(9)
C10 0.125(3) 0.0484(17) 0.180(5) 0.010(2) 0.111(3) 0.0077(18)
F10 0.152(7) 0.046(4) 0.126(5) 0.025(4) 0.077(5) 0.034(4)
F11 0.116(5) 0.065(4) 0.237(12) -0.035(6) 0.134(7) -0.021(4)
F12 0.154(5) 0.096(4) 0.099(3) -0.029(3) 0.054(4) 0.016(3)
F10A 0.081(3) 0.107(4) 0.270(9) -0.011(5) 0.095(5) 0.019(3)
F11A 0.260(14) 0.100(7) 0.228(14) 0.034(8) 0.203(13) 0.052(9)
F12A 0.126(6) 0.068(5) 0.190(11) -0.039(5) 0.111(7) -0.034(4)
O4 0.0539(8) 0.0486(9) 0.0727(11) 0.0025(7) 0.0328(8) -0.0016(7)
O01 0.0629(9) 0.0596(9) 0.0468(8) 0.0075(7) 0.0273(7) 0.0102(7)
N1 0.0642(11) 0.0543(11) 0.0437(9) 0.0027(8) 0.0307(9) 0.0074(8)
C01 0.0752(15) 0.0594(14) 0.0468(11) -0.0033(10) 0.0365(11) 0.0031(11)
C011 0.105(2) 0.0588(16) 0.0723(19) -0.0050(13) 0.0555(19) 0.0023(16)
C012 0.090(2) 0.091(2) 0.0681(18) -0.0139(17) 0.0545(17) -0.0035(18)
C02 0.0761(15) 0.0608(14) 0.0417(11) -0.0023(10) 0.0317(11) -0.0035(11)
C021 0.096(2) 0.0726(19) 0.0567(16) 0.0064(14) 0.0402(16) -0.0067(17)
C022 0.089(2) 0.084(2) 0.0458(14) -0.0124(13) 0.0283(15) -0.0101(18)
N2 0.0631(11) 0.0582(11) 0.0418(9) 0.0005(8) 0.0246(9) 0.0036(9)
O02 0.0693(11) 0.0894(13) 0.0526(10) 0.0004(9) 0.0227(9) 0.0170(10)
C03 0.0630(13) 0.0475(11) 0.0432(11) 0.0012(9) 0.0285(10) -0.0005(9)
C04 0.0518(11) 0.0476(11) 0.0431(11) 0.0002(8) 0.0260(9) -0.0036(8)
C05 0.0561(12) 0.0520(12) 0.0445(11) 0.0021(9) 0.0278(10) -0.0012(9)
N3 0.0578(10) 0.0566(11) 0.0454(9) 0.0031(8) 0.0300(8) -0.0002(8)
N4 0.0568(10) 0.0587(10) 0.0407(9) 0.0019(8) 0.0259(8) -0.0023(8)
C041 0.0771(18) 0.105(2) 0.0438(13) 0.0057(14) 0.0329(13) 0.0177(17)
C042 0.088(2) 0.268(7) 0.056(2) -0.038(3) 0.0299(18) -0.009(3)
C06 0.0569(12) 0.0530(13) 0.0455(11) 0.0012(9) 0.0281(10) -0.0010(10)

loop_
_atom_type_symbol
_atom_type_description
_atom_type_scat_dispersion_real
_atom_type_scat_dispersion_imag
_atom_type_scat_source
C C 0.0033 0.0016 'International Tables Vol C Tables 4.2.6.8 and 6.1.1.4'
H H 0.0000 0.0000 'International Tables Vol C Tables 4.2.6.8 and 6.1.1.4'
N N 0.0061 0.0033 'International Tables Vol C Tables 4.2.6.8 and 6.1.1.4'
O O 0.0106 0.0060 'International Tables Vol C Tables 4.2.6.8 and 6.1.1.4'
F F 0.0171 0.0103 'International Tables Vol C Tables 4.2.6.8 and 6.1.1.4'
Cu Cu 0.3201 1.2651 'International Tables Vol C Tables 4.2.6.8 and 6.1.1.4'

loop_
_geom_angle_atom_site_label_1
_geom_angle_atom_site_label_2
_geom_angle_atom_site_label_3
_geom_angle
_geom_angle_site_symmetry_1
_geom_angle_site_symmetry_3
O2 Cu1 O2 180.00(8) . 7_565
O2 Cu1 O1 88.64(6) . 7_565
O2 Cu1 O1 91.36(6) 7_565 7_565
O2 Cu1 O1 91.36(6) . .
O2 Cu1 O1 88.64(6) 7_565 .
O1 Cu1 O1 180.0 7_565 .
O2 Cu1 N3 92.09(6) . 7_565
O2 Cu1 N3 87.91(6) 7_565 7_565
O1 Cu1 N3 86.41(7) 7_565 7_565
O1 Cu1 N3 93.59(7) . 7_565
O2 Cu1 N3 87.91(6) . .
O2 Cu1 N3 92.09(6) 7_565 .
O1 Cu1 N3 93.59(7) 7_565 .
O1 Cu1 N3 86.41(7) . .
N3 Cu1 N3 180.0 7_565 .
C2 O1 Cu1 123.42(14) . .
F1A C1 F3 126.0(6) . .
F1A C1 F1 67.4(8) . .
F3 C1 F1 106.7(7) . .
F1A C1 F2A 110.9(9) . .
F3 C1 F2A 29.9(8) . .
F1 C1 F2A 128.5(6) . .
F1A C1 F3A 107.5(9) . .
F3 C1 F3A 72.5(8) . .
F1 C1 F3A 42.4(7) . .
F2A C1 F3A 101.7(9) . .
F1A C1 F2 39.0(9) . .
F3 C1 F2 108.1(7) . .
F1 C1 F2 105.6(6) . .
F2A C1 F2 81.5(7) . .
F3A C1 F2 140.6(7) . .
F1A C1 C2 115.4(5) . .
F3 C1 C2 115.6(5) . .
F1 C1 C2 113.4(4) . .
F2A C1 C2 112.6(5) . .
F3A C1 C2 107.7(5) . .
F2 C1 C2 107.0(4) . .
F3A F1 C1 74.2(9) . .
F3A F1 F1A 125.7(12) . .
C1 F1 F1A 54.9(5) . .
F1A F2 C1 62.0(9) . .
F1A F2 F2A 100.7(12) . .
C1 F2 F2A 48.2(5) . .
F2A F3 C1 79.9(13) . .
F2A F3 F3A 134.8(16) . .
C1 F3 F3A 56.7(5) . .
F2 F1A C1 79.0(9) . .
F2 F1A F1 135.3(12) . .
C1 F1A F1 57.7(6) . .
F3 F2A C1 70.2(12) . .
F3 F2A F2 115.3(15) . .
C1 F2A F2 50.3(5) . .
F1 F3A C1 63.4(7) . .
F1 F3A F3 105.4(11) . .
C1 F3A F3 50.8(5) . .
O1 C2 C3 128.4(2) . .
O1 C2 C1 113.8(2) . .
C3 C2 C1 117.7(2) . .
C2 C3 C4 122.9(2) . .
O2 C4 C3 128.6(2) . .
O2 C4 C5 114.1(2) . .
C3 C4 C5 117.2(2) . .
F4A C5 F6A 82.1(8) . .
F4A C5 F5 107.6(8) . .
F6A C5 F5 121.7(6) . .
F4A C5 F5A 117.5(8) . .
F6A C5 F5A 110.9(7) . .
F5 C5 F5A 14.3(8) . .
F4A C5 F4 21.0(10) . .
F6A C5 F4 103.0(6) . .
F5 C5 F4 94.9(6) . .
F5A C5 F4 107.6(7) . .
F4A C5 F6 110.3(9) . .
F6A C5 F6 30.5(7) . .
F5 C5 F6 100.7(6) . .
F5A C5 F6 87.2(7) . .
F4 C5 F6 130.3(7) . .
F4A C5 C4 116.5(6) . .
F6A C5 C4 111.9(5) . .
F5 C5 C4 113.4(5) . .
F5A C5 C4 113.7(5) . .
F4 C5 C4 109.0(4) . .
F6 C5 C4 107.2(4) . .
F4A F4 C5 59(2) . .
F6A F6 C5 65.4(13) . .
F4 F4A C5 100(3) . .
F4 F4A F6A 151(3) . .
C5 F4A F6A 51.2(6) . .
F6 F6A C5 84.1(13) . .
F6 F6A F4A 126.8(16) . .
C5 F6A F4A 46.7(5) . .
C4 O2 Cu1 123.96(14) . .
O4 Cu2 O4 180.0 . 5_575
O4 Cu2 O3 91.33(7) . 5_575
O4 Cu2 O3 88.67(7) 5_575 5_575
O4 Cu2 O3 88.66(7) . .
O4 Cu2 O3 91.33(7) 5_575 .
O3 Cu2 O3 180.00(11) 5_575 .
O4 Cu2 O01 93.43(6) . .
O4 Cu2 O01 86.57(6) 5_575 .
O3 Cu2 O01 81.76(7) 5_575 .
O3 Cu2 O01 98.24(7) . .
O4 Cu2 O01 86.57(6) . 5_575
O4 Cu2 O01 93.43(6) 5_575 5_575
O3 Cu2 O01 98.24(7) 5_575 5_575
O3 Cu2 O01 81.76(7) . 5_575
O01 Cu2 O01 180.0 . 5_575
C7 O3 Cu2 123.93(19) . .
F9A C6 F8 98.7(16) . .
F9A C6 F7A 107.8(16) . .
F8 C6 F7A 108.1(15) . .
F9A C6 F8A 100.6(13) . .
F8 C6 F8A 13.5(16) . .
F7A C6 F8A 94.9(15) . .
F9A C6 F7 112.1(13) . .
F8 C6 F7 119.9(14) . .
F7A C6 F7 14.7(16) . .
F8A C6 F7 107.3(12) . .
F9A C6 F9 9.9(19) . .
F8 C6 F9 108.6(14) . .
F7A C6 F9 102.9(17) . .
F8A C6 F9 109.9(12) . .
F7 C6 F9 105.1(14) . .
F9A C6 C7 112.3(9) . .
F8 C6 C7 107.4(11) . .
F7A C6 C7 120.2(10) . .
F8A C6 C7 118.2(9) . .
F7 C6 C7 106.4(7) . .
F9 C6 C7 109.2(9) . .
O3 C7 C8 128.4(3) . .
O3 C7 C6 112.5(3) . .
C8 C7 C6 119.1(3) . .
C7 C8 C9 122.5(3) . .
O4 C9 C8 128.4(3) . .
O4 C9 C10 112.6(3) . .
C8 C9 C10 118.9(3) . .
F11A C10 F11 50.5(6) . .
F11A C10 F12A 116.7(10) . .
F11 C10 F12A 122.0(7) . .
F11A C10 F10 126.7(9) . .
F11 C10 F10 118.4(7) . .
F12A C10 F10 14.2(13) . .
F11A C10 F12 51.1(8) . .
F11 C10 F12 100.8(8) . .
F12A C10 F12 84.5(8) . .
F10 C10 F12 98.6(7) . .
F11A C10 F10A 102.5(8) . .
F11 C10 F10A 52.3(5) . .
F12A C10 F10A 97.6(7) . .
F10 C10 F10A 85.2(7) . .
F12 C10 F10A 149.3(6) . .
F11A C10 C9 117.6(5) . .
F11 C10 C9 117.6(4) . .
F12A C10 C9 116.2(7) . .
F10 C10 C9 112.2(7) . .
F12 C10 C9 105.5(4) . .
F10A C10 C9 101.0(5) . .
F11A F11 C10 62.8(6) . .
F11A F11 F10A 140.7(11) . .
C10 F11 F10A 78.4(7) . .
F11A F12 C10 48.7(5) . .
F11 F10A C10 49.3(4) . .
F11 F11A C10 66.7(9) . .
F11 F11A F12 144.8(13) . .
C10 F11A F12 80.2(8) . .
C9 O4 Cu2 126.64(18) . .
N1 O01 Cu2 125.45(13) . .
O01 N1 C03 124.88(18) . .
O01 N1 C01 121.82(18) . .
C03 N1 C01 111.92(18) . .
N1 C01 C012 110.5(2) . .
N1 C01 C011 105.8(2) . .
C012 C01 C011 110.4(3) . .
N1 C01 C02 99.84(18) . .
C012 C01 C02 115.6(2) . .
C011 C01 C02 113.7(2) . .
N2 C02 C021 106.0(2) . .
N2 C02 C022 110.2(2) . .
C021 C02 C022 111.0(2) . .
N2 C02 C01 99.79(17) . .
C021 C02 C01 113.6(2) . .
C022 C02 C01 115.2(2) . .
O02 N2 C03 125.6(2) . .
O02 N2 C02 122.39(19) . .
C03 N2 C02 111.44(19) . .
N1 C03 N2 108.26(19) . .
N1 C03 C04 126.2(2) . .
N2 C03 C04 125.5(2) . .
C06 C04 C05 104.5(2) . .
C06 C04 C03 127.1(2) . .
C05 C04 C03 128.4(2) . .
N3 C05 C04 111.7(2) . .
C05 N3 N4 104.72(19) . .
C05 N3 Cu1 122.42(16) . .
N4 N3 Cu1 132.84(14) . .
C06 N4 N3 111.91(18) . .
C06 N4 C041 126.9(2) . .
N3 N4 C041 121.2(2) . .
N4 C041 C042 112.6(3) . .
N4 C06 C04 107.2(2) . .

loop_
_geom_bond_atom_site_label_1
_geom_bond_atom_site_label_2
_geom_bond_distance
_geom_bond_site_symmetry_2
Cu1 O2 1.9779(14) .
Cu1 O2 1.9779(14) 7_565
Cu1 O1 2.0134(17) 7_565
Cu1 O1 2.0134(17) .
Cu1 N3 2.3257(19) 7_565
Cu1 N3 2.3258(19) .
O1 C2 1.251(3) .
C1 F1A 1.208(8) .
C1 F3 1.245(7) .
C1 F1 1.248(7) .
C1 F2A 1.302(9) .
C1 F3A 1.344(9) .
C1 F2 1.343(8) .
C1 C2 1.533(4) .
F1 F3A 0.941(14) .
F1 F1A 1.363(16) .
F2 F1A 0.86(2) .
F2 F2A 1.727(14) .
F3 F2A 0.659(19) .
F3 F3A 1.533(17) .
C2 C3 1.376(3) .
C3 C4 1.380(3) .
C4 O2 1.247(2) .
C4 C5 1.530(3) .
C5 F4A 1.187(12) .
C5 F6A 1.269(8) .
C5 F5 1.300(8) .
C5 F5A 1.282(8) .
C5 F4 1.367(9) .
C5 F6 1.388(10) .
F4 F4A 0.498(19) .
F6 F6A 0.708(18) .
F4A F6A 1.614(18) .
Cu2 O4 1.9678(16) .
Cu2 O4 1.9679(16) 5_575
Cu2 O3 2.0661(19) 5_575
Cu2 O3 2.0661(19) .
Cu2 O01 2.1833(18) .
Cu2 O01 2.1833(18) 5_575
O3 C7 1.248(3) .
C6 F9A 1.223(18) .
C6 F8 1.28(3) .
C6 F7A 1.25(2) .
C6 F8A 1.36(2) .
C6 F7 1.383(17) .
C6 F9 1.382(19) .
C6 C7 1.536(5) .
C7 C8 1.362(4) .
C8 C9 1.374(4) .
C9 O4 1.250(3) .
C9 C10 1.531(5) .
C10 F11A 1.150(9) .
C10 F11 1.188(7) .
C10 F12A 1.256(10) .
C10 F10 1.305(9) .
C10 F12 1.510(8) .
C10 F10A 1.535(9) .
F11 F11A 0.997(12) .
F11 F10A 1.240(11) .
F12 F11A 1.192(13) .
O01 N1 1.300(2) .
N1 C03 1.331(3) .
N1 C01 1.500(3) .
C01 C012 1.520(4) .
C01 C011 1.526(4) .
C01 C02 1.546(4) .
C02 N2 1.502(3) .
C02 C021 1.523(4) .
C02 C022 1.523(4) .
N2 O02 1.263(3) .
N2 C03 1.350(3) .
C03 C04 1.428(3) .
C04 C06 1.383(3) .
C04 C05 1.403(3) .
C05 N3 1.321(3) .
N3 N4 1.368(3) .
N4 C06 1.336(3) .
N4 C041 1.465(3) .
C041 C042 1.465(5) .
